data_2227489
loop_
_publ_author_name
'Fairuz, Zainal A.'
'Aiyub, Zaharah'
'Abdullah, Zanariah'
'Ng, Seik Weng'
'Tiekink, Edward R. T.'

_publ_section_title
;
 Tetra-\m-acetato-\k^8^<i>O</i>:<i>O</i>'-bis{[4-methyl-<i>N</i>-(4-methylphenyl)pyridin-2-amine-\k<i>N</i>^1^]copper(II)}
;
_journal_coeditor_code HB5591
_journal_issue 9
_journal_name_full 'Acta Crystallographica Section E'
_journal_page_first m1077
_journal_page_last m1078
_journal_paper_doi 10.1107/S1600536810031168
_journal_volume 66
_journal_year 2010
_chemical_formula_iupac '[Cu2 (C2 H3 O2)4 (C13 H14 N2)2]'
_chemical_formula_moiety 'C34 H40 Cu2 N4 O8'
_chemical_formula_sum 'C34 H40 Cu2 N4 O8'
_chemical_formula_weight 759.78
_chemical_name_systematic
;
Tetra-\m-acetato-\k^8^<i>O</i>:<i>O</i>'-bis{[4-methyl-<i>N</i>-(4-
methylphenyl)pyridin-2-amine-\k<i>N</i>^1^]copper(II)}
;
_space_group_IT_number 14
_symmetry_cell_setting monoclinic
_symmetry_space_group_name_Hall '-P 2ybc'
_symmetry_space_group_name_H-M 'P 1 21/c 1'
_atom_sites_solution_hydrogens geom
_atom_sites_solution_primary direct
_atom_sites_solution_secondary difmap
_audit_creation_method SHELXL-97
_cell_angle_alpha 90
_cell_angle_beta 110.5698(6)
_cell_angle_gamma 90
_cell_formula_units_Z 2
_cell_length_a 11.7519(6)
_cell_length_b 15.5822(8)
_cell_length_c 9.9050(5)
_cell_measurement_reflns_used 8249
_cell_measurement_temperature 293(2)
_cell_measurement_theta_max 28.2
_cell_measurement_theta_min 4.3
_cell_volume 1698.17(15)
_computing_cell_refinement 'SAINT (Bruker, 2009)'
_computing_data_collection 'APEX2 (Bruker, 2009)'
_computing_data_reduction 'SAINT (Bruker, 2009)'
_computing_molecular_graphics
;
ORTEP-3 (Farrugia, 1997) and DIAMOND (Brandenburg, 2006)
;
_computing_publication_material 'publCIF (Westrip, 2010)'
_computing_structure_refinement 'SHELXL97 (Sheldrick, 2008)'
_computing_structure_solution 'SHELXS97 (Sheldrick, 2008)'
_diffrn_ambient_temperature 293(2)
_diffrn_measured_fraction_theta_full 1.000
_diffrn_measured_fraction_theta_max 1.000
_diffrn_measurement_device_type 'Bruker SMART APEX CCD'
_diffrn_measurement_method '\w scan'
_diffrn_radiation_monochromator graphite
_diffrn_radiation_source 'fine-focus sealed tube'
_diffrn_radiation_type MoK\a
_diffrn_radiation_wavelength 0.71073
_diffrn_reflns_av_R_equivalents 0.019
_diffrn_reflns_av_sigmaI/netI 0.017
_diffrn_reflns_limit_h_max 15
_diffrn_reflns_limit_h_min -14
_diffrn_reflns_limit_k_max 19
_diffrn_reflns_limit_k_min -20
_diffrn_reflns_limit_l_max 12
_diffrn_reflns_limit_l_min -12
_diffrn_reflns_number 16009
_diffrn_reflns_theta_full 27.5
_diffrn_reflns_theta_max 27.5
_diffrn_reflns_theta_min 1.9
_diffrn_standards_decay_% 0
_diffrn_standards_interval_count 0
_diffrn_standards_interval_time 0
_diffrn_standards_number 0
_exptl_absorpt_coefficient_mu 1.309
_exptl_absorpt_correction_T_max 0.746
_exptl_absorpt_correction_T_min 0.648
_exptl_absorpt_correction_type multi-scan
_exptl_absorpt_process_details '(SADABS; Sheldrick, 1996)'
_exptl_crystal_colour Green
_exptl_crystal_density_diffrn 1.486
_exptl_crystal_density_method 'not measured'
_exptl_crystal_description Prism
_exptl_crystal_F_000 788
_exptl_crystal_size_max 0.40
_exptl_crystal_size_mid 0.20
_exptl_crystal_size_min 0.10
_refine_diff_density_max 0.32
_refine_diff_density_min -0.26
_refine_ls_extinction_method none
_refine_ls_goodness_of_fit_ref 1.01
_refine_ls_hydrogen_treatment mixed
_refine_ls_matrix_type full
_refine_ls_number_parameters 225
_refine_ls_number_reflns 3890
_refine_ls_number_restraints 1
_refine_ls_restrained_S_all 1.01
_refine_ls_R_factor_all 0.031
_refine_ls_R_factor_gt 0.027
_refine_ls_shift/su_max 0.001
_refine_ls_shift/su_mean 0.000
_refine_ls_structure_factor_coef Fsqd
_refine_ls_weighting_details 'calc w=1/[\s^2^(Fo^2^)+(0.0493P)^2^+0.7683P] where P=(Fo^2^+2Fc^2^)/3'
_refine_ls_weighting_scheme calc
_refine_ls_wR_factor_gt 0.079
_refine_ls_wR_factor_ref 0.083
_reflns_number_gt 3462
_reflns_number_total 3890
_reflns_threshold_expression I>2\s(I)
_cod_data_source_file hb5591.cif
_cod_data_source_block I
_cod_original_sg_symbol_H-M 'P 21/c'
_cod_database_code 2227489
_cod_database_fobs_code 2227489

loop_
_symmetry_equiv_pos_as_xyz
'x, y, z'
'-x, y+1/2, -z+1/2'
'-x, -y, -z'
'x, -y-1/2, z-1/2'

loop_
_atom_site_type_symbol
_atom_site_label
_atom_site_fract_x
_atom_site_fract_y
_atom_site_fract_z
_atom_site_U_iso_or_equiv
_atom_site_adp_type
_atom_site_calc_flag
_atom_site_refinement_flags
_atom_site_occupancy
_atom_site_disorder_assembly
_atom_site_disorder_group
Cu Cu1 0.566326(17) 0.523188(13) 0.42225(2) 0.02759(8) Uani d . 1 . .
N N1 0.67899(13) 0.56104(9) 0.29545(15) 0.0288(3) Uani d . 1 . .
N N2 0.83831(15) 0.60834(13) 0.48943(17) 0.0431(4) Uani d D 1 . .
H H2n 0.7883(19) 0.6036(17) 0.533(3) 0.060(8) Uiso d D 1 . .
O O1 0.59163(14) 0.62952(9) 0.53779(16) 0.0456(3) Uani d . 1 . .
O O2 0.47897(13) 0.59061(9) 0.66720(15) 0.0416(3) Uani d . 1 . .
O O3 0.41276(12) 0.56868(10) 0.28515(15) 0.0449(3) Uani d . 1 . .
O O4 0.30200(12) 0.52953(10) 0.41638(16) 0.0444(3) Uani d . 1 . .
C C1 0.54512(15) 0.64284(11) 0.63233(19) 0.0319(4) Uani d . 1 . .
C C2 0.5712(2) 0.72788(14) 0.7088(3) 0.0476(5) Uani d . 1 . .
H H2A 0.6411 0.7535 0.6962 0.071 Uiso calc R 1 . .
H H2B 0.5870 0.7194 0.8098 0.071 Uiso calc R 1 . .
H H2C 0.5023 0.7651 0.6694 0.071 Uiso calc R 1 . .
C C3 0.31446(16) 0.56196(12) 0.30683(19) 0.0343(4) Uani d . 1 . .
C C4 0.2011(2) 0.59515(18) 0.1922(3) 0.0570(6) Uani d . 1 . .
H H4A 0.1309 0.5714 0.2067 0.086 Uiso calc R 1 . .
H H4B 0.2013 0.5786 0.0989 0.086 Uiso calc R 1 . .
H H4C 0.1989 0.6566 0.1979 0.086 Uiso calc R 1 . .
C C5 0.62691(17) 0.54835(13) 0.1533(2) 0.0376(4) Uani d . 1 . .
H H5 0.5491 0.5250 0.1193 0.045 Uiso calc R 1 . .
C C6 0.68042(18) 0.56738(15) 0.0545(2) 0.0426(5) Uani d . 1 . .
H H6 0.6405 0.5564 -0.0431 0.051 Uiso calc R 1 . .
C C7 0.79636(18) 0.60370(13) 0.1037(2) 0.0381(4) Uani d . 1 . .
C C8 0.85144(16) 0.61737(12) 0.24918(19) 0.0342(4) Uani d . 1 . .
H H8 0.9286 0.6417 0.2848 0.041 Uiso calc R 1 . .
C C9 0.79178(15) 0.59485(11) 0.34396(18) 0.0287(3) Uani d . 1 . .
C C10 0.8574(2) 0.6289(2) -0.0006(2) 0.0594(7) Uani d . 1 . .
H H10A 0.9330 0.5986 0.0225 0.089 Uiso calc R 1 . .
H H10B 0.8725 0.6895 0.0059 0.089 Uiso calc R 1 . .
H H10C 0.8056 0.6146 -0.0969 0.089 Uiso calc R 1 . .
C C11 0.95658(16) 0.62975(12) 0.58042(17) 0.0313(4) Uani d . 1 . .
C C12 1.06199(17) 0.60942(12) 0.5541(2) 0.0351(4) Uani d . 1 . .
H H12 1.0573 0.5808 0.4700 0.042 Uiso calc R 1 . .
C C13 1.17443(17) 0.63203(13) 0.6539(2) 0.0383(4) Uani d . 1 . .
H H13 1.2441 0.6197 0.6335 0.046 Uiso calc R 1 . .
C C14 1.18612(17) 0.67236(13) 0.7825(2) 0.0391(4) Uani d . 1 . .
C C15 1.07993(18) 0.69041(14) 0.8091(2) 0.0422(4) Uani d . 1 . .
H H15 1.0848 0.7165 0.8954 0.051 Uiso calc R 1 . .
C C16 0.96734(17) 0.67014(14) 0.7092(2) 0.0382(4) Uani d . 1 . .
H H16 0.8976 0.6838 0.7286 0.046 Uiso calc R 1 . .
C C17 1.3088(2) 0.69482(19) 0.8908(3) 0.0605(6) Uani d . 1 . .
H H17A 1.3591 0.7183 0.8416 0.091 Uiso calc R 1 . .
H H17B 1.3464 0.6441 0.9423 0.091 Uiso calc R 1 . .
H H17C 1.2993 0.7364 0.9575 0.091 Uiso calc R 1 . .

loop_
_atom_site_aniso_label
_atom_site_aniso_U_11
_atom_site_aniso_U_22
_atom_site_aniso_U_33
_atom_site_aniso_U_12
_atom_site_aniso_U_13
_atom_site_aniso_U_23
Cu1 0.02400(12) 0.03200(13) 0.02806(12) -0.00382(8) 0.01077(8) -0.00001(7)
N1 0.0256(7) 0.0335(7) 0.0283(7) -0.0050(6) 0.0107(5) -0.0009(6)
N2 0.0290(8) 0.0746(12) 0.0281(7) -0.0196(8) 0.0129(6) -0.0065(7)
O1 0.0547(9) 0.0384(7) 0.0547(8) -0.0154(6) 0.0331(7) -0.0131(6)
O2 0.0451(8) 0.0390(7) 0.0475(8) -0.0118(6) 0.0248(6) -0.0106(6)
O3 0.0342(7) 0.0612(9) 0.0396(7) 0.0082(7) 0.0133(6) 0.0156(7)
O4 0.0285(7) 0.0626(10) 0.0407(7) 0.0018(6) 0.0102(6) 0.0122(6)
C1 0.0273(8) 0.0305(8) 0.0353(9) -0.0009(7) 0.0076(7) -0.0028(7)
C2 0.0500(12) 0.0361(10) 0.0557(12) -0.0078(9) 0.0172(10) -0.0128(9)
C3 0.0299(9) 0.0369(9) 0.0320(8) 0.0046(7) 0.0057(7) 0.0001(7)
C4 0.0399(11) 0.0736(16) 0.0467(12) 0.0173(11) 0.0017(9) 0.0116(11)
C5 0.0312(9) 0.0492(10) 0.0314(9) -0.0133(8) 0.0097(7) -0.0049(8)
C6 0.0404(10) 0.0600(13) 0.0270(8) -0.0120(9) 0.0114(7) -0.0047(8)
C7 0.0368(9) 0.0497(11) 0.0326(9) -0.0042(8) 0.0183(8) 0.0027(8)
C8 0.0265(8) 0.0438(10) 0.0334(8) -0.0072(7) 0.0120(7) 0.0038(7)
C9 0.0261(8) 0.0316(8) 0.0291(8) -0.0032(6) 0.0107(6) -0.0002(6)
C10 0.0529(13) 0.0952(19) 0.0381(11) -0.0155(13) 0.0260(10) 0.0041(12)
C11 0.0277(8) 0.0370(9) 0.0283(8) -0.0073(7) 0.0086(6) 0.0016(6)
C12 0.0355(9) 0.0372(9) 0.0335(9) -0.0017(7) 0.0133(7) -0.0034(7)
C13 0.0276(8) 0.0427(10) 0.0445(10) 0.0012(8) 0.0125(8) 0.0025(8)
C14 0.0301(9) 0.0421(10) 0.0386(9) -0.0039(8) 0.0041(7) 0.0025(8)
C15 0.0406(10) 0.0513(11) 0.0316(9) -0.0028(9) 0.0090(8) -0.0080(8)
C16 0.0299(9) 0.0535(11) 0.0333(9) -0.0021(8) 0.0135(7) -0.0029(8)
C17 0.0357(11) 0.0785(17) 0.0535(13) -0.0105(11) -0.0015(10) -0.0050(12)

loop_
_atom_type_symbol
_atom_type_description
_atom_type_scat_dispersion_real
_atom_type_scat_dispersion_imag
_atom_type_scat_source
C C 0.0033 0.0016 'International Tables Vol C Tables 4.2.6.8 and 6.1.1.4'
H H 0.0000 0.0000 'International Tables Vol C Tables 4.2.6.8 and 6.1.1.4'
N N 0.0061 0.0033 'International Tables Vol C Tables 4.2.6.8 and 6.1.1.4'
O O 0.0106 0.0060 'International Tables Vol C Tables 4.2.6.8 and 6.1.1.4'
Cu Cu 0.3201 1.2651 'International Tables Vol C Tables 4.2.6.8 and 6.1.1.4'

loop_
_geom_angle_atom_site_label_1
_geom_angle_atom_site_label_2
_geom_angle_atom_site_label_3
_geom_angle_site_symmetry_1
_geom_angle_site_symmetry_3
_geom_angle
_geom_angle_publ_flag
O2 Cu1 O3 3_666 . 88.66(7) ?
O2 Cu1 O4 3_666 3_666 90.04(7) ?
O3 Cu1 O4 . 3_666 167.64(6) ?
O2 Cu1 O1 3_666 . 167.72(6) ?
O3 Cu1 O1 . . 90.72(7) ?
O4 Cu1 O1 3_666 . 87.95(7) ?
O2 Cu1 N1 3_666 . 96.10(5) ?
O3 Cu1 N1 . . 95.70(5) ?
O4 Cu1 N1 3_666 . 96.67(6) ?
O1 Cu1 N1 . . 96.17(5) ?
O2 Cu1 Cu1 3_666 3_666 83.96(4) ?
O3 Cu1 Cu1 . 3_666 85.14(4) ?
O4 Cu1 Cu1 3_666 3_666 82.50(4) ?
O1 Cu1 Cu1 . 3_666 83.77(4) ?
N1 Cu1 Cu1 . 3_666 179.17(4) ?
C5 N1 C9 . . 117.49(14) ?
C5 N1 Cu1 . . 114.60(11) ?
C9 N1 Cu1 . . 127.91(11) ?
C9 N2 C11 . . 130.71(15) ?
C9 N2 H2n . . 115.7(18) ?
C11 N2 H2n . . 113.6(18) ?
C1 O1 Cu1 . . 123.64(12) ?
C1 O2 Cu1 . 3_666 123.75(12) ?
C3 O3 Cu1 . . 121.93(12) ?
C3 O4 Cu1 . 3_666 125.01(12) ?
O1 C1 O2 . . 124.88(16) ?
O1 C1 C2 . . 117.13(17) ?
O2 C1 C2 . . 117.99(17) ?
C1 C2 H2A . . 109.5 ?
C1 C2 H2B . . 109.5 ?
H2A C2 H2B . . 109.5 ?
C1 C2 H2C . . 109.5 ?
H2A C2 H2C . . 109.5 ?
H2B C2 H2C . . 109.5 ?
O4 C3 O3 . . 125.38(17) ?
O4 C3 C4 . . 116.79(18) ?
O3 C3 C4 . . 117.83(18) ?
C3 C4 H4A . . 109.5 ?
C3 C4 H4B . . 109.5 ?
H4A C4 H4B . . 109.5 ?
C3 C4 H4C . . 109.5 ?
H4A C4 H4C . . 109.5 ?
H4B C4 H4C . . 109.5 ?
N1 C5 C6 . . 124.41(17) ?
N1 C5 H5 . . 117.8 ?
C6 C5 H5 . . 117.8 ?
C5 C6 C7 . . 118.40(17) ?
C5 C6 H6 . . 120.8 ?
C7 C6 H6 . . 120.8 ?
C8 C7 C6 . . 118.17(16) ?
C8 C7 C10 . . 121.22(18) ?
C6 C7 C10 . . 120.60(18) ?
C7 C8 C9 . . 120.16(16) ?
C7 C8 H8 . . 119.9 ?
C9 C8 H8 . . 119.9 ?
N1 C9 N2 . . 114.53(14) ?
N1 C9 C8 . . 121.36(15) ?
N2 C9 C8 . . 124.04(16) ?
C7 C10 H10A . . 109.5 ?
C7 C10 H10B . . 109.5 ?
H10A C10 H10B . . 109.5 ?
C7 C10 H10C . . 109.5 ?
H10A C10 H10C . . 109.5 ?
H10B C10 H10C . . 109.5 ?
C16 C11 C12 . . 118.46(16) ?
C16 C11 N2 . . 116.57(16) ?
C12 C11 N2 . . 124.87(16) ?
C13 C12 C11 . . 119.80(17) ?
C13 C12 H12 . . 120.1 ?
C11 C12 H12 . . 120.1 ?
C12 C13 C14 . . 122.15(18) ?
C12 C13 H13 . . 118.9 ?
C14 C13 H13 . . 118.9 ?
C13 C14 C15 . . 117.41(17) ?
C13 C14 C17 . . 121.47(19) ?
C15 C14 C17 . . 121.1(2) ?
C16 C15 C14 . . 121.02(18) ?
C16 C15 H15 . . 119.5 ?
C14 C15 H15 . . 119.5 ?
C15 C16 C11 . . 121.12(18) ?
C15 C16 H16 . . 119.4 ?
C11 C16 H16 . . 119.4 ?
C14 C17 H17A . . 109.5 ?
C14 C17 H17B . . 109.5 ?
H17A C17 H17B . . 109.5 ?
C14 C17 H17C . . 109.5 ?
H17A C17 H17C . . 109.5 ?
H17B C17 H17C . . 109.5 ?

loop_
_geom_bond_atom_site_label_1
_geom_bond_atom_site_label_2
_geom_bond_site_symmetry_2
_geom_bond_distance
_geom_bond_publ_flag
Cu1 O2 3_666 1.9701(13) y
Cu1 O3 . 1.9702(14) y
Cu1 O4 3_666 1.9713(14) y
Cu1 O1 . 1.9759(13) y
Cu1 N1 . 2.2016(14) y
Cu1 Cu1 3_666 2.6480(4) y
N1 C5 . 1.339(2) ?
N1 C9 . 1.348(2) ?
N2 C9 . 1.366(2) ?
N2 C11 . 1.405(2) ?
N2 H2n . 0.85(3) ?
O1 C1 . 1.256(2) ?
O2 C1 . 1.255(2) ?
O2 Cu1 3_666 1.9701(13) ?
O3 C3 . 1.251(2) ?
O4 C3 . 1.251(2) ?
O4 Cu1 3_666 1.9713(14) ?
C1 C2 . 1.504(3) ?
C2 H2A . 0.9600 ?
C2 H2B . 0.9600 ?
C2 H2C . 0.9600 ?
C3 C4 . 1.506(3) ?
C4 H4A . 0.9600 ?
C4 H4B . 0.9600 ?
C4 H4C . 0.9600 ?
C5 C6 . 1.368(3) ?
C5 H5 . 0.9300 ?
C6 C7 . 1.396(3) ?
C6 H6 . 0.9300 ?
C7 C8 . 1.373(3) ?
C7 C10 . 1.502(3) ?
C8 C9 . 1.400(2) ?
C8 H8 . 0.9300 ?
C10 H10A . 0.9600 ?
C10 H10B . 0.9600 ?
C10 H10C . 0.9600 ?
C11 C16 . 1.388(2) ?
C11 C12 . 1.389(3) ?
C12 C13 . 1.389(3) ?
C12 H12 . 0.9300 ?
C13 C14 . 1.384(3) ?
C13 H13 . 0.9300 ?
C14 C15 . 1.391(3) ?
C14 C17 . 1.505(3) ?
C15 C16 . 1.382(3) ?
C15 H15 . 0.9300 ?
C16 H16 . 0.9300 ?
C17 H17A . 0.9600 ?
C17 H17B . 0.9600 ?
C17 H17C . 0.9600 ?

loop_
_geom_hbond_atom_site_label_D
_geom_hbond_atom_site_label_H
_geom_hbond_atom_site_label_A
_geom_hbond_site_symmetry_A
_geom_hbond_distance_DH
_geom_hbond_distance_HA
_geom_hbond_distance_DA
_geom_hbond_angle_DHA
N2 H2n O1 1_555 0.85(3) 2.36(2) 3.117(3) 149(2)
N2 H2n O4 3_666 0.85(3) 2.46(3) 3.047(2) 127(2)
C2 H2a Cg1 4_576 0.96 2.80 3.566(2) 138

loop_
_geom_torsion_atom_site_label_1
_geom_torsion_atom_site_label_2
_geom_torsion_atom_site_label_3
_geom_torsion_atom_site_label_4
_geom_torsion_site_symmetry_1
_geom_torsion_site_symmetry_2
_geom_torsion_site_symmetry_3
_geom_torsion_site_symmetry_4
_geom_torsion
_geom_torsion_publ_flag
O2 Cu1 N1 C5 3_666 . . . 48.27(14) ?
O3 Cu1 N1 C5 . . . . -40.99(15) ?
O4 Cu1 N1 C5 3_666 . . . 139.02(14) ?
O1 Cu1 N1 C5 . . . . -132.33(14) ?
Cu1 Cu1 N1 C5 3_666 . . . 142(3) ?
O2 Cu1 N1 C9 3_666 . . . -131.83(15) ?
O3 Cu1 N1 C9 . . . . 138.92(15) ?
O4 Cu1 N1 C9 3_666 . . . -41.07(15) ?
O1 Cu1 N1 C9 . . . . 47.58(15) ?
Cu1 Cu1 N1 C9 3_666 . . . -38(3) ?
O2 Cu1 O1 C1 3_666 . . . -2.9(4) ?
O3 Cu1 O1 C1 . . . . 84.09(16) ?
O4 Cu1 O1 C1 3_666 . . . -83.62(16) ?
N1 Cu1 O1 C1 . . . . 179.90(16) ?
Cu1 Cu1 O1 C1 3_666 . . . -0.94(15) ?
O2 Cu1 O3 C3 3_666 . . . 82.85(16) ?
O4 Cu1 O3 C3 3_666 . . . -1.2(4) ?
O1 Cu1 O3 C3 . . . . -84.89(16) ?
N1 Cu1 O3 C3 . . . . 178.84(16) ?
Cu1 Cu1 O3 C3 3_666 . . . -1.20(15) ?
Cu1 O1 C1 O2 . . . . 1.2(3) ?
Cu1 O1 C1 C2 . . . . -178.81(14) ?
Cu1 O2 C1 O1 3_666 . . . -0.6(3) ?
Cu1 O2 C1 C2 3_666 . . . 179.40(14) ?
Cu1 O4 C3 O3 3_666 . . . -2.7(3) ?
Cu1 O4 C3 C4 3_666 . . . 177.10(15) ?
Cu1 O3 C3 O4 . . . . 2.6(3) ?
Cu1 O3 C3 C4 . . . . -177.18(15) ?
C9 N1 C5 C6 . . . . 0.0(3) ?
Cu1 N1 C5 C6 . . . . 179.90(18) ?
N1 C5 C6 C7 . . . . -1.0(3) ?
C5 C6 C7 C8 . . . . 0.9(3) ?
C5 C6 C7 C10 . . . . -177.7(2) ?
C6 C7 C8 C9 . . . . 0.2(3) ?
C10 C7 C8 C9 . . . . 178.8(2) ?
C5 N1 C9 N2 . . . . 178.27(18) ?
Cu1 N1 C9 N2 . . . . -1.6(2) ?
C5 N1 C9 C8 . . . . 1.2(3) ?
Cu1 N1 C9 C8 . . . . -178.74(13) ?
C11 N2 C9 N1 . . . . 169.2(2) ?
C11 N2 C9 C8 . . . . -13.8(3) ?
C7 C8 C9 N1 . . . . -1.3(3) ?
C7 C8 C9 N2 . . . . -178.1(2) ?
C9 N2 C11 C16 . . . . 156.4(2) ?
C9 N2 C11 C12 . . . . -27.2(3) ?
C16 C11 C12 C13 . . . . -2.0(3) ?
N2 C11 C12 C13 . . . . -178.34(18) ?
C11 C12 C13 C14 . . . . 2.0(3) ?
C12 C13 C14 C15 . . . . -0.4(3) ?
C12 C13 C14 C17 . . . . 178.7(2) ?
C13 C14 C15 C16 . . . . -1.2(3) ?
C17 C14 C15 C16 . . . . 179.7(2) ?
C14 C15 C16 C11 . . . . 1.2(3) ?
C12 C11 C16 C15 . . . . 0.4(3) ?
N2 C11 C16 C15 . . . . 177.08(19) ?
